data_4503976
loop_
_publ_author_name
'Chen, Huan-Ching'
'Hu, Hui-Ling'
'Chan, Zhi-Kai'
'Yeh, Chun-Wei'
'Jia, Hsi-Wei'
'Wu, Chi-Phi'
'Chen, Jhy-Der'
'Wang, Ju-Chun'

_publ_section_title
;
 Ag(I) Complexes Containing FlexibleN,N&#x2018;-Di(2-pyridyl)adipoamide
 Ligands:&#x00A0; Syntheses, Structures, and Ligand Conformations
;
_journal_issue 4
_journal_name_full 'Crystal Growth &amp; Design'
_journal_page_first 698
_journal_paper_doi 10.1021/cg060619y
_journal_volume 7
_journal_year 2007
_chemical_formula_sum 'C16 H18 Ag N5 O5'
_chemical_formula_weight 468.22
_chemical_name_systematic
; 
 ? 
;
_space_group_IT_number 2
_symmetry_cell_setting triclinic
_symmetry_space_group_name_Hall '-P 1'
_symmetry_space_group_name_H-M 'P -1'
_atom_sites_solution_hydrogens geom
_atom_sites_solution_primary direct
_atom_sites_solution_secondary difmap
_audit_creation_method SHELXL-97
_cell_angle_alpha 99.612(7)
_cell_angle_beta 104.505(9)
_cell_angle_gamma 103.956(10)
_cell_formula_units_Z 2
_cell_length_a 8.3486(12)
_cell_length_b 9.9271(10)
_cell_length_c 11.5278(11)
_cell_measurement_reflns_used 26
_cell_measurement_temperature 295(2)
_cell_measurement_theta_max 12.46
_cell_measurement_theta_min 4.67
_cell_volume 870.95(19)
_computing_cell_refinement 'Bruker XSCANS'
_computing_data_collection 'Bruker XSCANS'
_computing_data_reduction 'Bruker SHELXTL'
_computing_molecular_graphics 'Bruker SHELXTL'
_computing_publication_material 'Bruker SHELXTL'
_computing_structure_refinement 'SHELXL-97 (Sheldrick, 1997)'
_computing_structure_solution 'SHELXS-97 (Sheldrick, 1990)'
_diffrn_ambient_temperature 295(2)
_diffrn_measured_fraction_theta_full 0.992
_diffrn_measured_fraction_theta_max 0.992
_diffrn_measurement_device_type 'Bruker P4'
_diffrn_measurement_method '\w scans'
_diffrn_radiation_monochromator graphite
_diffrn_radiation_source 'fine-focus sealed tube'
_diffrn_radiation_type MoK\a
_diffrn_radiation_wavelength 0.71073
_diffrn_reflns_av_R_equivalents 0.0147
_diffrn_reflns_av_sigmaI/netI 0.0234
_diffrn_reflns_limit_h_max 1
_diffrn_reflns_limit_h_min -9
_diffrn_reflns_limit_k_max 11
_diffrn_reflns_limit_k_min -11
_diffrn_reflns_limit_l_max 13
_diffrn_reflns_limit_l_min -13
_diffrn_reflns_number 3736
_diffrn_reflns_theta_full 25.00
_diffrn_reflns_theta_max 25.00
_diffrn_reflns_theta_min 1.88
_diffrn_standards_interval_count 97
_diffrn_standards_number 3
_exptl_absorpt_coefficient_mu 1.198
_exptl_absorpt_correction_T_max 0.9846
_exptl_absorpt_correction_T_min 0.7683
_exptl_absorpt_correction_type empirical
_exptl_crystal_colour COLORLESS
_exptl_crystal_density_diffrn 1.785
_exptl_crystal_density_method 'not measured'
_exptl_crystal_description PLATE
_exptl_crystal_F_000 472
_exptl_crystal_size_max 0.8
_exptl_crystal_size_mid 0.4
_exptl_crystal_size_min 0.1
_refine_diff_density_max 0.511
_refine_diff_density_min -0.541
_refine_diff_density_rms 0.058
_refine_ls_extinction_method none
_refine_ls_goodness_of_fit_ref 1.016
_refine_ls_hydrogen_treatment mixed
_refine_ls_matrix_type full
_refine_ls_number_parameters 316
_refine_ls_number_reflns 3045
_refine_ls_number_restraints 0
_refine_ls_restrained_S_all 1.016
_refine_ls_R_factor_all 0.0313
_refine_ls_R_factor_gt 0.0288
_refine_ls_shift/su_max 0.000
_refine_ls_shift/su_mean 0.000
_refine_ls_structure_factor_coef Fsqd
_refine_ls_weighting_details 'calc w=1/[\s^2^(Fo^2^)+(0.0000P)^2^+1.4389P] where P=(Fo^2^+2Fc^2^)/3'
_refine_ls_weighting_scheme calc
_refine_ls_wR_factor_gt 0.0585
_refine_ls_wR_factor_ref 0.0598
_reflns_number_gt 2852
_reflns_number_total 3045
_reflns_threshold_expression >2sigma(I)
_cod_data_source_file cg060619ysi20061229_020634.cif
_cod_data_source_block 3
_cod_depositor_comments
;
The following automatic conversions were performed:

'_symmetry_cell_setting' value 'Triclinic' changed to 'triclinic'
according to /home/saulius/struct/CIF-dictionaries/cif_core.dic
dictionary named 'cif_core.dic' version 2.4.1 from 2010-06-29.

Automatic conversion script
Id: cif_fix_values 1715 2011-07-08 13:25:40Z adriana 
;
_cod_original_cell_volume 870.95(17)
_cod_original_sg_symbol_H-M P-1
_cod_database_code 4503976

loop_
_symmetry_equiv_pos_as_xyz
'x, y, z'
'-x, -y, -z'

loop_
_atom_site_label
_atom_site_type_symbol
_atom_site_fract_x
_atom_site_fract_y
_atom_site_fract_z
_atom_site_U_iso_or_equiv
_atom_site_adp_type
_atom_site_occupancy
_atom_site_symmetry_multiplicity
_atom_site_calc_flag
Ag1 Ag 0.33843(3) 0.49950(3) 0.09292(2) 0.05276(9) Uani 1 1 d
O1 O -0.2385(3) 0.3673(2) -0.3011(2) 0.0548(6) Uani 1 1 d
O2 O -0.1512(4) -0.3360(3) -0.4767(3) 0.0778(8) Uani 1 1 d
O3 O 0.6533(3) 0.6722(3) 0.1231(2) 0.0635(7) Uani 1 1 d
O4 O 0.6011(5) 0.8368(4) 0.2373(3) 0.1128(13) Uani 1 1 d
O5 O 0.7749(5) 0.8936(4) 0.1372(4) 0.1192(15) Uani 1 1 d
N1 N 0.1912(3) 0.6196(3) -0.0157(2) 0.0407(5) Uani 1 1 d
N2 N 0.0449(3) 0.4300(3) -0.1857(2) 0.0419(6) Uani 1 1 d
H2N H 0.132(5) 0.398(4) -0.165(3) 0.056(10) Uiso 1 1 d
N3 N -0.4152(4) -0.4247(3) -0.6197(2) 0.0472(6) Uani 1 1 d
H3N H -0.503(5) -0.404(4) -0.647(3) 0.063(12) Uiso 1 1 d
N4 N -0.5249(3) -0.6185(3) -0.7873(2) 0.0438(6) Uani 1 1 d
N5 N 0.6787(4) 0.8027(3) 0.1642(3) 0.0594(8) Uani 1 1 d
C1 C 0.2241(5) 0.7578(3) 0.0429(3) 0.0516(8) Uani 1 1 d
H1 H 0.313(4) 0.793(4) 0.121(3) 0.054(10) Uiso 1 1 d
C2 C 0.1385(5) 0.8465(4) -0.0022(4) 0.0604(9) Uani 1 1 d
H2 H 0.164(5) 0.938(4) 0.044(4) 0.074(12) Uiso 1 1 d
C3 C 0.0123(5) 0.7953(4) -0.1152(4) 0.0600(9) Uani 1 1 d
H3 H -0.051(5) 0.856(4) -0.149(3) 0.072(12) Uiso 1 1 d
C4 C -0.0238(4) 0.6561(3) -0.1785(3) 0.0482(7) Uani 1 1 d
H4 H -0.101(4) 0.623(3) -0.254(3) 0.042(9) Uiso 1 1 d
C5 C 0.0683(4) 0.5710(3) -0.1255(3) 0.0381(6) Uani 1 1 d
C6 C -0.1024(4) 0.3386(3) -0.2726(3) 0.0436(7) Uani 1 1 d
C7 C -0.0791(5) 0.2001(4) -0.3298(5) 0.0659(11) Uani 1 1 d
H7B H -0.020(7) 0.216(5) -0.392(5) 0.116(19) Uiso 1 1 d
H7A H 0.000(7) 0.165(5) -0.268(5) 0.120(19) Uiso 1 1 d
C8 C -0.2373(5) 0.0738(4) -0.3818(4) 0.0557(9) Uani 1 1 d
H8B H -0.295(5) 0.055(4) -0.326(4) 0.071(12) Uiso 1 1 d
H8A H -0.324(6) 0.098(4) -0.449(4) 0.088(14) Uiso 1 1 d
C9 C -0.1954(5) -0.0592(4) -0.4339(4) 0.0605(10) Uani 1 1 d
H9A H -0.096(6) -0.073(5) -0.375(4) 0.096(15) Uiso 1 1 d
H9B H -0.164(7) -0.041(6) -0.516(5) 0.15(2) Uiso 1 1 d
C10 C -0.3437(5) -0.1929(4) -0.4806(4) 0.0582(9) Uani 1 1 d
H10A H -0.441(6) -0.181(4) -0.538(4) 0.085(14) Uiso 1 1 d
H10B H -0.395(6) -0.208(5) -0.412(5) 0.116(18) Uiso 1 1 d
C11 C -0.2927(4) -0.3227(3) -0.5240(3) 0.0471(7) Uani 1 1 d
C12 C -0.4057(4) -0.5567(3) -0.6768(3) 0.0411(7) Uani 1 1 d
C13 C -0.2857(5) -0.6222(4) -0.6231(3) 0.0527(8) Uani 1 1 d
H13 H -0.199(5) -0.576(4) -0.550(3) 0.069(12) Uiso 1 1 d
C14 C -0.2938(5) -0.7559(4) -0.6848(4) 0.0595(9) Uani 1 1 d
H14 H -0.217(5) -0.805(4) -0.655(3) 0.069(11) Uiso 1 1 d
C15 C -0.4207(5) -0.8227(4) -0.7955(4) 0.0582(9) Uani 1 1 d
H15 H -0.427(5) -0.911(4) -0.844(4) 0.076(12) Uiso 1 1 d
C16 C -0.5311(5) -0.7513(3) -0.8437(3) 0.0530(8) Uani 1 1 d
H16 H -0.616(5) -0.792(4) -0.920(3) 0.057(10) Uiso 1 1 d

loop_
_atom_site_aniso_label
_atom_site_aniso_U_11
_atom_site_aniso_U_22
_atom_site_aniso_U_33
_atom_site_aniso_U_23
_atom_site_aniso_U_13
_atom_site_aniso_U_12
Ag1 0.05041(15) 0.05443(16) 0.04820(15) 0.01365(11) 0.00051(11) 0.02031(12)
O1 0.0392(12) 0.0528(13) 0.0596(14) 0.0011(11) 0.0005(10) 0.0140(10)
O2 0.0611(17) 0.0596(16) 0.0830(19) -0.0029(14) -0.0183(14) 0.0199(13)
O3 0.0530(14) 0.0461(14) 0.0801(17) 0.0058(12) 0.0066(13) 0.0150(11)
O4 0.141(3) 0.119(3) 0.099(3) 0.016(2) 0.039(2) 0.081(3)
O5 0.102(3) 0.088(2) 0.126(3) 0.053(2) -0.004(2) -0.023(2)
N1 0.0415(13) 0.0351(13) 0.0396(13) 0.0063(10) 0.0077(11) 0.0075(11)
N2 0.0364(13) 0.0350(13) 0.0461(14) 0.0013(11) 0.0031(11) 0.0116(11)
N3 0.0440(15) 0.0415(14) 0.0464(15) 0.0004(11) -0.0013(12) 0.0182(12)
N4 0.0470(15) 0.0349(13) 0.0447(14) 0.0068(11) 0.0052(12) 0.0143(11)
N5 0.0567(18) 0.0546(18) 0.0585(18) 0.0157(15) -0.0006(15) 0.0187(15)
C1 0.058(2) 0.0392(17) 0.0467(18) 0.0012(14) 0.0113(16) 0.0050(15)
C2 0.077(3) 0.0319(17) 0.069(2) 0.0040(16) 0.023(2) 0.0144(17)
C3 0.064(2) 0.0430(19) 0.081(3) 0.0224(18) 0.023(2) 0.0259(17)
C4 0.0488(19) 0.0437(18) 0.0494(19) 0.0132(14) 0.0070(15) 0.0157(15)
C5 0.0367(15) 0.0340(14) 0.0414(15) 0.0085(12) 0.0098(12) 0.0089(12)
C6 0.0392(16) 0.0418(16) 0.0423(16) 0.0030(13) 0.0073(13) 0.0085(13)
C7 0.043(2) 0.047(2) 0.086(3) -0.0176(19) 0.009(2) 0.0091(16)
C8 0.050(2) 0.0472(19) 0.058(2) -0.0053(16) 0.0137(18) 0.0062(16)
C9 0.048(2) 0.0440(19) 0.071(2) -0.0087(17) 0.0054(18) 0.0083(16)
C10 0.052(2) 0.0463(19) 0.064(2) -0.0071(17) 0.0164(18) 0.0060(16)
C11 0.0463(18) 0.0433(17) 0.0422(16) 0.0055(13) 0.0046(14) 0.0083(14)
C12 0.0425(16) 0.0369(15) 0.0427(16) 0.0088(12) 0.0106(13) 0.0127(13)
C13 0.0503(19) 0.053(2) 0.053(2) 0.0163(16) 0.0062(16) 0.0203(16)
C14 0.065(2) 0.053(2) 0.077(3) 0.0281(19) 0.027(2) 0.0343(19)
C15 0.073(2) 0.0404(18) 0.068(2) 0.0110(17) 0.029(2) 0.0242(18)
C16 0.064(2) 0.0378(17) 0.0512(19) 0.0042(15) 0.0123(17) 0.0136(16)

loop_
_atom_type_symbol
_atom_type_description
_atom_type_scat_dispersion_real
_atom_type_scat_dispersion_imag
_atom_type_scat_source
C C 0.0033 0.0016 'International Tables Vol C Tables 4.2.6.8 and 6.1.1.4'
H H 0.0000 0.0000 'International Tables Vol C Tables 4.2.6.8 and 6.1.1.4'
N N 0.0061 0.0033 'International Tables Vol C Tables 4.2.6.8 and 6.1.1.4'
O O 0.0106 0.0060 'International Tables Vol C Tables 4.2.6.8 and 6.1.1.4'
Ag Ag -0.8971 1.1015 'International Tables Vol C Tables 4.2.6.8 and 6.1.1.4'

loop_
_geom_angle_atom_site_label_1
_geom_angle_atom_site_label_2
_geom_angle_atom_site_label_3
_geom_angle
_geom_angle_site_symmetry_3
N1 Ag1 N4 175.52(9) 1_666
C5 N1 C1 117.0(3) .
C5 N1 Ag1 128.74(19) .
C1 N1 Ag1 114.1(2) .
C6 N2 C5 126.6(3) .
C6 N2 H2N 117(2) .
C5 N2 H2N 116(2) .
C11 N3 C12 128.0(3) .
C11 N3 H3N 115(3) .
C12 N3 H3N 117(3) .
C12 N4 C16 117.5(3) .
C12 N4 Ag1 124.34(19) 1_444
C16 N4 Ag1 115.9(2) 1_444
O5 N5 O4 119.7(4) .
O5 N5 O3 123.0(4) .
O4 N5 O3 117.3(4) .
C2 C1 N1 123.7(3) .
C2 C1 H1 119(2) .
N1 C1 H1 117(2) .
C1 C2 C3 118.7(3) .
C1 C2 H2 119(2) .
C3 C2 H2 122(2) .
C4 C3 C2 119.5(3) .
C4 C3 H3 120(2) .
C2 C3 H3 120(2) .
C3 C4 C5 118.4(3) .
C3 C4 H4 120(2) .
C5 C4 H4 121(2) .
N1 C5 C4 122.6(3) .
N1 C5 N2 115.1(3) .
C4 C5 N2 122.2(3) .
O1 C6 N2 123.3(3) .
O1 C6 C7 123.3(3) .
N2 C6 C7 113.4(3) .
C8 C7 C6 117.0(3) .
C8 C7 H7B 111(3) .
C6 C7 H7B 109(3) .
C8 C7 H7A 103(3) .
C6 C7 H7A 112(3) .
H7B C7 H7A 105(4) .
C7 C8 C9 111.7(3) .
C7 C8 H8B 113(2) .
C9 C8 H8B 109(3) .
C7 C8 H8A 108(2) .
C9 C8 H8A 111(2) .
H8B C8 H8A 104(3) .
C10 C9 C8 115.4(3) .
C10 C9 H9A 111(3) .
C8 C9 H9A 111(3) .
C10 C9 H9B 103(3) .
C8 C9 H9B 105(3) .
H9A C9 H9B 110(4) .
C9 C10 C11 113.2(3) .
C9 C10 H10A 112(3) .
C11 C10 H10A 114(3) .
C9 C10 H10B 108(3) .
C11 C10 H10B 109(3) .
H10A C10 H10B 99(4) .
O2 C11 N3 122.3(3) .
O2 C11 C10 122.3(3) .
N3 C11 C10 115.4(3) .
N4 C12 N3 114.5(3) .
N4 C12 C13 122.1(3) .
N3 C12 C13 123.4(3) .
C14 C13 C12 118.5(3) .
C14 C13 H13 120(2) .
C12 C13 H13 122(2) .
C13 C14 C15 119.8(3) .
C13 C14 H14 123(2) .
C15 C14 H14 117(2) .
C16 C15 C14 118.6(3) .
C16 C15 H15 118(2) .
C14 C15 H15 123(2) .
N4 C16 C15 123.4(3) .
N4 C16 H16 115(2) .
C15 C16 H16 121(2) .

loop_
_geom_bond_atom_site_label_1
_geom_bond_atom_site_label_2
_geom_bond_distance
_geom_bond_site_symmetry_2
Ag1 N1 2.222(2) .
Ag1 N4 2.230(2) 1_666
O1 C6 1.217(4) .
O2 C11 1.219(4) .
O3 N5 1.249(4) .
O4 N5 1.236(4) .
O5 N5 1.194(4) .
N1 C5 1.339(4) .
N1 C1 1.352(4) .
N2 C6 1.371(4) .
N2 C5 1.399(4) .
N2 H2N 0.86(4) .
N3 C11 1.361(4) .
N3 C12 1.394(4) .
N3 H3N 0.81(4) .
N4 C12 1.342(4) .
N4 C16 1.352(4) .
N4 Ag1 2.230(2) 1_444
C1 C2 1.352(5) .
C1 H1 0.96(3) .
C2 C3 1.377(5) .
C2 H2 0.92(4) .
C3 C4 1.373(5) .
C3 H3 0.96(4) .
C4 C5 1.389(4) .
C4 H4 0.90(3) .
C6 C7 1.502(5) .
C7 C8 1.493(5) .
C7 H7B 0.98(5) .
C7 H7A 1.01(5) .
C8 C9 1.513(5) .
C8 H8B 0.92(4) .
C8 H8A 1.03(4) .
C9 C10 1.490(5) .
C9 H9A 0.98(5) .
C9 H9B 1.07(6) .
C10 C11 1.500(5) .
C10 H10A 0.96(4) .
C10 H10B 1.00(5) .
C12 C13 1.396(4) .
C13 C14 1.374(5) .
C13 H13 0.92(4) .
C14 C15 1.376(5) .
C14 H14 0.94(4) .
C15 C16 1.360(5) .
C15 H15 0.94(4) .
C16 H16 0.93(3) .
